data_1556112
loop_
_publ_author_name
'Weisser, Roland'
'Yue, Weimin'
'Reiser, Oliver'

_publ_section_title
;
 Enantioselective synthesis of furo[2,3-b]furans, a spongiane diterpenoid
 substructure.
;
_journal_issue 24
_journal_name_full 'Organic letters'
_journal_page_first 5353
_journal_page_last 5356
_journal_paper_doi 10.1021/ol051457m
_journal_volume 7
_journal_year 2005
_chemical_absolute_configuration unk
_chemical_compound_source 'see text'
_chemical_formula_moiety 'C20 H20 O5'
_chemical_formula_structural 'C20 H20 O5'
_chemical_formula_sum 'C20 H20 O5'
_chemical_formula_weight 340.36
_space_group_IT_number 19
_space_group_name_Hall 'P 2ac 2ab'
_space_group_name_H-M_alt 'P 21 21 21'
_symmetry_cell_setting orthorhombic
_symmetry_Int_Tables_number 19
_symmetry_space_group_name_Hall 'P 2ac 2ab'
_symmetry_space_group_name_H-M 'P 21 21 21'
_atom_sites_solution_hydrogens geom
_atom_sites_solution_primary direct
_atom_sites_solution_secondary difmap
_cell_angle_alpha 90
_cell_angle_beta 90
_cell_angle_gamma 90
_cell_formula_units_Z 4
_cell_length_a 5.7104(5)
_cell_length_b 14.5249(16)
_cell_length_c 20.567(2)
_cell_measurement_reflns_used 4437
_cell_measurement_temperature 173
_cell_measurement_theta_max 25.95
_cell_measurement_theta_min 1.98
_cell_volume 1705.9(3)
_computing_cell_refinement 'STOE (1998)'
_computing_data_collection 'STOE (1998)'
_computing_data_reduction 'STOE (1998)'
_computing_molecular_graphics 'PLATON (Spek, 1990)'
_computing_publication_material 'PLATON (Spek, 1990)'
_computing_structure_refinement 'SHELXL-97 (Sheldrick, 1997)'
_computing_structure_solution 'SIR-97 (Altomare, 1993)'
_diffrn_ambient_temperature 173(1)
_diffrn_measured_fraction_theta_full 0.992
_diffrn_measured_fraction_theta_max 0.992
_diffrn_measurement_device_type 'STOE-IPDS diffractometer'
_diffrn_measurement_method rotation
_diffrn_radiation_monochromator graphite
_diffrn_radiation_source 'fine-focus sealed tube'
_diffrn_radiation_type 'Mo K\a'
_diffrn_radiation_wavelength 0.71073
_diffrn_reflns_av_R_equivalents 0.0991
_diffrn_reflns_av_sigmaI/netI 0.1318
_diffrn_reflns_limit_h_max 7
_diffrn_reflns_limit_h_min -6
_diffrn_reflns_limit_k_max 17
_diffrn_reflns_limit_k_min -17
_diffrn_reflns_limit_l_max 25
_diffrn_reflns_limit_l_min -25
_diffrn_reflns_number 13119
_diffrn_reflns_reduction_process ' ?'
_diffrn_reflns_theta_full 25.95
_diffrn_reflns_theta_max 25.95
_diffrn_reflns_theta_min 1.98
_diffrn_standards_decay_% 0
_diffrn_standards_interval_count 0
_diffrn_standards_interval_time 0
_diffrn_standards_number 0
_exptl_absorpt_coefficient_mu 0.095
_exptl_absorpt_correction_T_max 0.998
_exptl_absorpt_correction_T_min 0.970
_exptl_absorpt_correction_type none
_exptl_crystal_colour colourless
_exptl_crystal_density_diffrn 1.325
_exptl_crystal_density_method 'Not Measured'
_exptl_crystal_description needle
_exptl_crystal_F_000 720
_exptl_crystal_size_max 0.320
_exptl_crystal_size_mid 0.040
_exptl_crystal_size_min 0.020
_refine_diff_density_max 0.210
_refine_diff_density_min -0.131
_refine_diff_density_rms 0.040
_refine_ls_abs_structure_details 'Flack H.D. (1983), Acta Cryst. A39, 876-881'
_refine_ls_abs_structure_Flack -0.3(17)
_refine_ls_extinction_method none
_refine_ls_goodness_of_fit_ref 0.694
_refine_ls_hydrogen_treatment noref
_refine_ls_matrix_type full
_refine_ls_number_parameters 226
_refine_ls_number_reflns 3288
_refine_ls_number_restraints 0
_refine_ls_restrained_S_all 0.694
_refine_ls_R_factor_all 0.0913
_refine_ls_R_factor_gt 0.0392
_refine_ls_shift/su_max 0.000
_refine_ls_shift/su_mean 0.000
_refine_ls_structure_factor_coef Fsqd
_refine_ls_weighting_details 'calc w=1/[\s^2^(Fo^2^)+(0.0213P)^2^]         where P=(Fo^2^+2Fc^2^)/3'
_refine_ls_weighting_scheme calc
_refine_ls_wR_factor_gt 0.0711
_refine_ls_wR_factor_ref 0.0817
_reflns_number_gt 1690
_reflns_number_total 3288
_reflns_threshold_expression I>2\s(I)
_cod_data_source_file ol051457mrom20050622_061735.cif
_cod_data_source_block d213
_cod_depositor_comments
;
The following automatic conversions were performed:

data item '_symmetry_cell_setting' value 'Orthorhombic' was changed
to 'orthorhombic' in accordance with the
/home/saulius/struct/COD-crude-data/automatic-downloads/DataCite-retrospective/ACS/depositions/lib/dictionaries/cif_core.dic
dictionary named 'cif_core.dic' version 2.4.2 last updated on
2011-04-26.

Automatic conversion script
Id: cif_fix_values 6909 2019-04-08 15:41:33Z antanas 
;
_cod_database_code 1556112

loop_
_symmetry_equiv_pos_as_xyz
x,y,z
1/2-x,-y,1/2+z
1/2+x,1/2-y,-z
-x,1/2+y,1/2-z

loop_
_atom_site_aniso_label
_atom_site_aniso_U_11
_atom_site_aniso_U_22
_atom_site_aniso_U_33
_atom_site_aniso_U_23
_atom_site_aniso_U_13
_atom_site_aniso_U_12
O1 0.0492(16) 0.0450(12) 0.0428(11) 0.0052(10) -0.0034(11) 0.0039(13)
O2 0.0427(16) 0.0562(13) 0.0413(12) -0.0040(11) -0.0034(11) 0.0051(12)
O3 0.0454(17) 0.094(2) 0.0571(15) -0.0281(14) -0.0068(12) -0.0050(15)
O4 0.0381(15) 0.0516(14) 0.0395(12) -0.0066(11) 0.0012(10) -0.0022(12)
O5 0.0367(16) 0.0526(14) 0.0520(13) -0.0050(12) 0.0070(12) -0.0006(12)
C1 0.037(2) 0.041(2) 0.0407(16) -0.0013(14) 0.0017(16) 0.0019(16)
C2 0.032(2) 0.0370(19) 0.053(2) -0.0024(15) -0.0006(16) 0.0045(16)
C3 0.040(2) 0.0327(18) 0.0414(17) -0.0016(15) -0.0025(15) -0.0003(16)
C4 0.052(3) 0.0416(19) 0.0476(19) 0.0029(16) -0.009(2) 0.0059(17)
C5 0.072(3) 0.047(2) 0.044(2) 0.0056(17) -0.008(2) 0.007(2)
C6 0.069(3) 0.051(2) 0.0394(19) 0.0046(18) 0.0027(19) 0.001(2)
C7 0.056(3) 0.0414(18) 0.0428(17) 0.0026(14) 0.0055(18) 0.0040(19)
C8 0.038(2) 0.0318(16) 0.0411(17) -0.0006(14) -0.0005(15) -0.0055(16)
C9 0.0299(19) 0.0432(18) 0.0413(18) -0.0019(13) -0.0001(15) 0.0047(16)
C10 0.0289(19) 0.0331(17) 0.0431(18) -0.0015(13) -0.0016(15) -0.0019(15)
C11 0.0263(19) 0.0415(17) 0.0401(16) -0.0010(14) 0.0008(15) 0.0009(15)
C12 0.0309(19) 0.0409(16) 0.0423(16) -0.0001(14) -0.0014(16) 0.0005(16)
C13 0.041(2) 0.0475(17) 0.0371(17) -0.0034(14) -0.0091(16) 0.0051(17)
C14 0.040(2) 0.051(2) 0.0349(17) -0.0045(15) 0.0008(15) -0.0021(16)
C15 0.039(2) 0.057(2) 0.0387(17) -0.0056(17) -0.0008(18) -0.004(2)
C16 0.046(2) 0.0491(18) 0.0408(18) -0.0102(15) -0.0019(17) 0.0073(18)
C17 0.049(2) 0.059(2) 0.0390(19) -0.0071(16) 0.0005(17) 0.005(2)
C18 0.0309(19) 0.0448(18) 0.0368(15) 0.0011(14) 0.0018(15) 0.0047(15)
C19 0.036(2) 0.0315(17) 0.0420(18) 0.0010(14) 0.0037(16) 0.0022(16)
C20 0.041(2) 0.061(2) 0.0481(19) -0.0020(17) -0.0076(17) -0.004(2)

loop_
_atom_site_label
_atom_site_type_symbol
_atom_site_thermal_displace_type
_atom_site_fract_x
_atom_site_fract_y
_atom_site_fract_z
_atom_site_occupancy
_atom_site_U_iso_or_equiv
_atom_site_calc_flag
_atom_site_refinement_flags
O1 O Uani 0.9997(4) -0.10213(13) 0.18254(9) 1.000 0.0457(8) . .
O2 O Uani 0.5354(4) 0.13745(15) 0.26619(9) 1.000 0.0467(8) . .
O3 O Uani 0.9085(5) 0.1376(2) 0.30189(11) 1.000 0.0655(10) . .
O4 O Uani 0.7813(4) -0.13421(15) 0.02413(10) 1.000 0.0431(8) . .
O5 O Uani 0.5685(4) -0.09680(14) 0.11213(10) 1.000 0.0471(8) . .
C1 C Uani 0.7195(6) 0.1173(2) 0.05706(15) 1.000 0.0396(11) . .
C2 C Uani 0.6073(6) 0.1567(2) 0.00531(15) 1.000 0.0407(11) . .
C3 C Uani 0.6984(6) 0.1508(2) -0.05846(16) 1.000 0.0380(11) . .
C4 C Uani 0.5863(7) 0.1895(2) -0.11310(17) 1.000 0.0471(13) . .
C5 C Uani 0.6803(7) 0.1820(2) -0.17361(18) 1.000 0.0543(14) . .
C6 C Uani 0.8954(7) 0.1366(2) -0.18337(16) 1.000 0.0531(14) . .
C7 C Uani 1.0096(7) 0.0987(2) -0.13137(14) 1.000 0.0467(13) . .
C8 C Uani 0.9171(6) 0.1045(2) -0.06746(14) 1.000 0.0370(10) . .
C9 C Uani 1.0269(6) 0.0647(2) -0.01253(14) 1.000 0.0381(11) . .
C10 C Uani 0.9358(6) 0.0698(2) 0.04893(14) 1.000 0.0350(10) . .
C11 C Uani 1.0606(6) 0.02078(19) 0.10512(15) 1.000 0.0360(10) . .
C12 C Uani 1.0361(6) 0.0604(2) 0.17276(14) 1.000 0.0380(10) . .
C13 C Uani 1.0109(6) -0.0182(2) 0.21707(14) 1.000 0.0419(10) . .
C14 C Uani 0.8068(6) 0.0461(2) 0.21075(15) 1.000 0.0420(11) . .
C15 C Uani 0.7605(7) 0.1110(2) 0.26398(16) 1.000 0.0449(11) . .
C16 C Uani 0.4730(7) 0.2006(2) 0.31833(14) 1.000 0.0453(11) . .
C17 C Uani 0.4107(6) 0.1489(2) 0.37914(14) 1.000 0.0490(11) . .
C18 C Uani 0.9936(6) -0.0828(2) 0.11446(14) 1.000 0.0375(10) . .
C19 C Uani 0.7561(6) -0.1053(2) 0.08533(14) 1.000 0.0365(11) . .
C20 C Uani 0.5671(6) -0.1440(3) -0.01336(15) 1.000 0.0500(11) . .
H1 H Uiso 0.65200 0.12160 0.09920 1.000 0.0480 calc R
H2 H Uiso 0.46470 0.18880 0.01240 1.000 0.0490 calc R
H4 H Uiso 0.44260 0.22150 -0.10750 1.000 0.0570 calc R
H5 H Uiso 0.59980 0.20760 -0.20980 1.000 0.0650 calc R
H6 H Uiso 0.96080 0.13240 -0.22570 1.000 0.0640 calc R
H7 H Uiso 1.15400 0.06770 -0.13820 1.000 0.0560 calc R
H9 H Uiso 1.17060 0.03280 -0.01860 1.000 0.0460 calc R
H11 H Uiso 1.23150 0.02200 0.09460 1.000 0.0430 calc R
H12 H Uiso 1.14160 0.11220 0.18580 1.000 0.0460 calc R
H13 H Uiso 1.10180 -0.01710 0.25860 1.000 0.0500 calc R
H14 H Uiso 0.66840 0.02350 0.18560 1.000 0.0500 calc R
H16A H Uiso 0.33810 0.23870 0.30460 1.000 0.0540 calc R
H16B H Uiso 0.60640 0.24220 0.32730 1.000 0.0540 calc R
H17A H Uiso 0.26370 0.11540 0.37240 1.000 0.0590 calc R
H17B H Uiso 0.39200 0.19250 0.41520 1.000 0.0590 calc R
H17C H Uiso 0.53580 0.10520 0.38950 1.000 0.0590 calc R
H18 H Uiso 1.11460 -0.12160 0.09240 1.000 0.0450 calc R
H20A H Uiso 0.45740 -0.18370 0.01020 1.000 0.0600 calc R
H20B H Uiso 0.60340 -0.17150 -0.05570 1.000 0.0600 calc R
H20C H Uiso 0.49610 -0.08320 -0.01990 1.000 0.0600 calc R

loop_
_atom_type_symbol
_atom_type_description
_atom_type_scat_dispersion_real
_atom_type_scat_dispersion_imag
_atom_type_scat_source
O O 0.0106 0.0060 'International Tables Vol C Tables 4.2.6.8 and 6.1.1.4'
H H 0.0000 0.0000 'International Tables Vol C Tables 4.2.6.8 and 6.1.1.4'
C C 0.0033 0.0016 'International Tables Vol C Tables 4.2.6.8 and 6.1.1.4'

loop_
_geom_angle_atom_site_label_1
_geom_angle_atom_site_label_2
_geom_angle_atom_site_label_3
_geom_angle
_geom_angle_publ_flag
C13 O1 C18 108.9(2) yes
C15 O2 C16 116.1(3) yes
C19 O4 C20 116.1(3) yes
C2 C1 C10 121.2(3) no
C1 C2 C3 121.6(3) no
C2 C3 C4 123.2(3) no
C2 C3 C8 118.0(3) no
C4 C3 C8 118.7(3) no
C3 C4 C5 121.2(3) no
C4 C5 C6 120.8(3) no
C5 C6 C7 119.5(3) no
C6 C7 C8 121.5(3) no
C3 C8 C7 118.2(3) no
C3 C8 C9 118.4(3) no
C7 C8 C9 123.4(3) no
C8 C9 C10 123.1(3) no
C1 C10 C9 117.7(3) no
C1 C10 C11 122.7(3) no
C9 C10 C11 119.6(3) no
C10 C11 C12 118.3(3) no
C10 C11 C18 115.2(3) no
C12 C11 C18 103.3(2) no
C11 C12 C13 106.5(2) no
C11 C12 C14 119.6(3) no
C13 C12 C14 59.8(2) no
O1 C13 C12 111.3(2) yes
O1 C13 C14 117.3(3) yes
C12 C13 C14 62.5(2) no
C12 C14 C13 57.8(2) no
C12 C14 C15 116.4(3) no
C13 C14 C15 118.4(3) no
O2 C15 O3 123.7(3) yes
O2 C15 C14 112.4(3) yes
O3 C15 C14 123.9(3) yes
O2 C16 C17 110.9(2) yes
O1 C18 C11 107.7(2) yes
O1 C18 C19 111.5(3) yes
C11 C18 C19 112.2(3) no
O4 C19 O5 123.8(3) yes
O4 C19 C18 110.1(3) yes
O5 C19 C18 126.1(3) yes
C2 C1 H1 119.47 no
C10 C1 H1 119.37 no
C1 C2 H2 119.18 no
C3 C2 H2 119.20 no
C3 C4 H4 119.37 no
C5 C4 H4 119.41 no
C4 C5 H5 119.63 no
C6 C5 H5 119.56 no
C5 C6 H6 120.26 no
C7 C6 H6 120.23 no
C6 C7 H7 119.26 no
C8 C7 H7 119.22 no
C8 C9 H9 118.46 no
C10 C9 H9 118.40 no
C10 C11 H11 106.40 no
C12 C11 H11 106.42 no
C18 C11 H11 106.40 no
C11 C12 H12 118.50 no
C13 C12 H12 118.52 no
C14 C12 H12 118.54 no
O1 C13 H13 117.84 no
C12 C13 H13 117.85 no
C14 C13 H13 117.89 no
C12 C14 H14 117.01 no
C13 C14 H14 117.05 no
C15 C14 H14 117.00 no
O2 C16 H16A 109.44 no
O2 C16 H16B 109.49 no
C17 C16 H16A 109.44 no
C17 C16 H16B 109.42 no
H16A C16 H16B 108.12 no
C16 C17 H17A 109.48 no
C16 C17 H17B 109.43 no
C16 C17 H17C 109.43 no
H17A C17 H17B 109.52 no
H17A C17 H17C 109.50 no
H17B C17 H17C 109.47 no
O1 C18 H18 108.48 no
C11 C18 H18 108.49 no
C19 C18 H18 108.47 no
O4 C20 H20A 109.48 no
O4 C20 H20B 109.47 no
O4 C20 H20C 109.43 no
H20A C20 H20B 109.56 no
H20A C20 H20C 109.48 no
H20B C20 H20C 109.42 no

loop_
_geom_bond_atom_site_label_1
_geom_bond_atom_site_label_2
_geom_bond_distance
_geom_bond_publ_flag
O1 C13 1.412(3) yes
O1 C18 1.429(3) yes
O2 C15 1.342(5) yes
O2 C16 1.455(4) yes
O3 C15 1.213(4) yes
O4 C19 1.335(4) yes
O4 C20 1.453(4) yes
O5 C19 1.211(4) yes
C1 C2 1.368(4) no
C1 C10 1.425(5) no
C2 C3 1.414(5) no
C3 C4 1.410(5) no
C3 C8 1.431(5) no
C4 C5 1.360(5) no
C5 C6 1.409(5) no
C6 C7 1.368(5) no
C7 C8 1.419(4) no
C8 C9 1.416(4) no
C9 C10 1.369(4) no
C10 C11 1.533(4) no
C11 C12 1.512(4) no
C11 C18 1.564(4) no
C12 C13 1.468(4) no
C12 C14 1.539(5) no
C13 C14 1.499(5) no
C14 C15 1.469(4) no
C16 C17 1.502(4) no
C18 C19 1.518(5) no
C1 H1 0.9506 no
C2 H2 0.9496 no
C4 H4 0.9501 no
C5 H5 0.9506 no
C6 H6 0.9493 no
C7 H7 0.9500 no
C9 H9 0.9506 no
C11 H11 0.9998 no
C12 H12 1.0005 no
C13 H13 0.9996 no
C14 H14 1.0000 no
C16 H16A 0.9896 no
C16 H16B 0.9897 no
C17 H17A 0.9801 no
C17 H17B 0.9811 no
C17 H17C 0.9791 no
C18 H18 1.0004 no
C20 H20A 0.9797 no
C20 H20B 0.9802 no
C20 H20C 0.9810 no

loop_
_geom_contact_atom_site_label_1
_geom_contact_atom_site_label_2
_geom_contact_distance
_geom_contact_site_symmetry_2
_geom_contact_publ_flag
O1 O5 2.858(3) . no
O1 C5 3.340(4) 2_655 no
O3 C17 3.261(4) . no
O3 C17 3.283(4) 1_655 no
O3 C16 3.368(5) 1_655 no
O4 C10 3.134(4) . no
O4 C9 3.299(4) . no
O5 C11 3.369(4) 1_455 no
O5 C14 3.205(4) . no
O5 O1 2.858(3) . no
O5 C18 3.290(4) 1_455 no
O5 C16 3.281(4) 4_645 no
O1 H5 2.7518 2_655 no
O2 H12 2.8152 1_455 no
O3 H13 2.6571 . no
O3 H17A 2.5142 1_655 no
O3 H16A 2.8597 1_655 no
O3 H12 2.7584 . no
O3 H17C 2.8280 . no
O3 H16B 2.3574 . no
O4 H20A 2.9163 3_545 no
O5 H11 2.6098 1_455 no
O5 H14 2.3795 . no
O5 H20A 2.5280 . no
O5 H20C 2.7538 . no
O5 H18 2.6481 1_455 no
O5 H16B 2.8316 4_645 no
C1 C14 3.363(4) . no
C1 C19 3.292(4) . no
C2 C9 3.592(5) 1_455 no
C4 C7 3.567(5) 1_455 no
C5 O1 3.340(4) 2_654 no
C5 C13 3.451(5) 2_654 no
C6 C13 3.540(5) 2_654 no
C7 C4 3.567(5) 1_655 no
C9 C19 3.541(4) . no
C9 C2 3.592(5) 1_655 no
C9 O4 3.299(4) . no
C10 O4 3.134(4) . no
C11 O5 3.369(4) 1_655 no
C13 C6 3.540(5) 2_655 no
C13 C5 3.451(5) 2_655 no
C14 O5 3.205(4) . no
C14 C1 3.363(4) . no
C14 C19 3.402(4) . no
C16 O5 3.281(4) 4_655 no
C16 O3 3.368(5) 1_455 no
C17 C20 3.513(5) 2_555 no
C17 O3 3.261(4) . no
C17 O3 3.283(4) 1_455 no
C18 O5 3.290(4) 1_655 no
C19 C14 3.402(4) . no
C19 C9 3.541(4) . no
C19 C1 3.292(4) . no
C20 C17 3.513(5) 2_554 no
C1 H4 2.8603 3_555 no
C1 H14 2.9884 . no
C2 H2 3.0551 3_555 no
C3 H2 2.9390 3_555 no
C4 H7 3.0806 1_455 no
C5 H12 3.0078 3_455 no
C5 H16A 3.0654 3_555 no
C6 H16A 3.0991 3_555 no
C7 H17C 3.0038 2_654 no
C7 H4 3.0881 1_655 no
C12 H1 2.8089 . no
C14 H1 2.6921 . no
C15 H17C 2.8841 . no
C16 H6 3.0852 3_455 no
C17 H20B 3.0988 2_655 no
C18 H14 2.8237 . no
C19 H14 2.8291 . no
C19 H17B 3.0563 4_645 no
C20 H17A 3.0433 2_554 no
C20 H17B 3.0868 2_554 no
C20 H17C 3.0743 2_654 no
H1 C12 2.8089 . no
H1 C14 2.6921 . no
H1 H14 2.2796 . no
H2 H4 2.5145 . no
H2 C2 3.0551 3_455 no
H2 C3 2.9390 3_455 no
H4 C7 3.0881 1_455 no
H4 H2 2.5145 . no
H4 C1 2.8603 3_455 no
H5 O1 2.7518 2_654 no
H5 H16A 2.5023 3_555 no
H6 C16 3.0852 3_555 no
H6 H16A 2.5748 3_555 no
H7 C4 3.0806 1_655 no
H7 H9 2.5133 . no
H9 H7 2.5133 . no
H9 H11 2.3592 . no
H9 H20C 2.5089 1_655 no
H11 O5 2.6098 1_655 no
H11 H9 2.3592 . no
H12 O2 2.8152 1_655 no
H12 O3 2.7584 . no
H12 C5 3.0078 3_555 no
H13 O3 2.6571 . no
H14 O5 2.3795 . no
H14 C1 2.9884 . no
H14 C18 2.8237 . no
H14 C19 2.8291 . no
H14 H1 2.2796 . no
H16A O3 2.8597 1_455 no
H16A C5 3.0654 3_455 no
H16A C6 3.0991 3_455 no
H16A H5 2.5023 3_455 no
H16A H6 2.5748 3_455 no
H16B O3 2.3574 . no
H16B O5 2.8316 4_655 no
H17A O3 2.5142 1_455 no
H17A C20 3.0433 2_555 no
H17B C20 3.0868 2_555 no
H17B C19 3.0563 4_655 no
H17B H20A 2.5154 4_655 no
H17C O3 2.8280 . no
H17C C15 2.8841 . no
H17C C7 3.0038 2_655 no
H17C C20 3.0743 2_655 no
H17C H20B 2.5382 2_655 no
H18 O5 2.6481 1_655 no
H20A O5 2.5280 . no
H20A O4 2.9163 3_445 no
H20A H17B 2.5154 4_645 no
H20B C17 3.0988 2_654 no
H20B H17C 2.5382 2_654 no
H20C O5 2.7538 . no
H20C H9 2.5089 1_455 no

loop_
_geom_hbond_atom_site_label_D
_geom_hbond_atom_site_label_H
_geom_hbond_atom_site_label_A
_geom_hbond_distance_DH
_geom_hbond_distance_HA
_geom_hbond_distance_DA
_geom_hbond_angle_DHA
_geom_hbond_site_symmetry_A
_geom_hbond_publ_flag
C14 H14 O5 1.0000 2.3800 3.205(4) 139.00 . yes
C17 H17A O3 0.9800 2.5100 3.283(4) 135.00 1_455 yes

loop_
_geom_torsion_atom_site_label_1
_geom_torsion_atom_site_label_2
_geom_torsion_atom_site_label_3
_geom_torsion_atom_site_label_4
_geom_torsion
_geom_torsion_publ_flag
C18 O1 C13 C12 -5.6(4) no
C18 O1 C13 C14 63.5(3) no
C13 O1 C18 C19 -110.3(3) no
C13 O1 C18 C11 13.1(3) no
C15 O2 C16 C17 -86.9(3) no
C16 O2 C15 C14 178.9(2) no
C16 O2 C15 O3 -0.9(4) no
C20 O4 C19 O5 8.1(4) no
C20 O4 C19 C18 -170.4(3) no
C10 C1 C2 C3 1.1(5) no
C2 C1 C10 C9 -0.2(4) no
C2 C1 C10 C11 -176.9(3) no
C1 C2 C3 C8 -1.9(5) no
C1 C2 C3 C4 179.2(3) no
C8 C3 C4 C5 1.2(5) no
C2 C3 C8 C9 1.9(4) no
C4 C3 C8 C7 -0.8(4) no
C2 C3 C4 C5 -179.9(3) no
C2 C3 C8 C7 -179.8(3) no
C4 C3 C8 C9 -179.1(3) no
C3 C4 C5 C6 -1.2(5) no
C4 C5 C6 C7 0.8(5) no
C5 C6 C7 C8 -0.4(5) no
C6 C7 C8 C9 178.7(3) no
C6 C7 C8 C3 0.4(5) no
C7 C8 C9 C10 -179.4(3) no
C3 C8 C9 C10 -1.2(5) no
C8 C9 C10 C11 177.1(3) no
C8 C9 C10 C1 0.3(5) no
C1 C10 C11 C12 -32.1(4) no
C9 C10 C11 C12 151.3(3) no
C9 C10 C11 C18 -85.9(4) no
C1 C10 C11 C18 90.7(3) no
C10 C11 C12 C13 140.2(3) no
C12 C11 C18 C19 107.8(3) no
C10 C11 C18 O1 -145.7(3) no
C18 C11 C12 C13 11.6(3) no
C12 C11 C18 O1 -15.2(3) no
C10 C11 C18 C19 -22.7(4) no
C10 C11 C12 C14 76.1(4) no
C18 C11 C12 C14 -52.6(3) no
C11 C12 C14 C13 92.7(3) no
C13 C12 C14 C15 108.3(3) no
C11 C12 C13 C14 -115.1(3) no
C14 C12 C13 O1 110.6(3) no
C11 C12 C14 C15 -159.0(3) no
C11 C12 C13 O1 -4.5(4) no
C12 C13 C14 C15 -104.9(3) no
O1 C13 C14 C12 -101.1(3) no
O1 C13 C14 C15 154.0(3) no
C13 C14 C15 O3 24.5(5) no
C12 C14 C15 O3 -41.4(4) no
C13 C14 C15 O2 -155.2(3) no
C12 C14 C15 O2 138.9(3) no
C11 C18 C19 O4 92.0(3) no
C11 C18 C19 O5 -86.3(4) no
O1 C18 C19 O5 34.5(4) no
O1 C18 C19 O4 -147.2(2) no
